data_1100719
loop_
_publ_author_name
'Aaron M. Appel'
'Rachel Newell'
'Daniel L. DuBois'
'M. Rakowski DuBois'

_publ_contact_author_address '215 UCB, Boulder, CO, 80309-0215, USA'
_publ_contact_author_name 'Mary Rakowski-DuBois'
_publ_section_title
;

Concentration of Carbon Dioxide by Electrochemically Modulated Complexation

with a Binuclear Copper Complex

;
_journal_name_full 'Inorganic Chemistry'
_journal_page_first 3046
_journal_page_last 3056
_journal_paper_doi 10.1021/ic050023k
_journal_volume 44
_journal_year 2005
_chemical_formula_sum 'C67 H84 B2 Cu2 N8 O7'
_chemical_formula_weight 1262.12
_chemical_name_common AMA232
_chemical_name_systematic
; 

 ? 

;
_space_group_IT_number 2
_symmetry_cell_setting triclinic
_symmetry_space_group_name_Hall '-P 1'
_symmetry_space_group_name_H-M 'P -1'
_atom_sites_solution_hydrogens geom
_atom_sites_solution_primary direct
_atom_sites_solution_secondary difmap
_audit_creation_method SHELXL-97
_cell_angle_alpha 73.2260(10)
_cell_angle_beta 86.0700(10)
_cell_angle_gamma 64.3680(10)
_cell_formula_units_Z 2
_cell_length_a 13.3916(5)
_cell_length_b 13.4574(5)
_cell_length_c 20.1343(7)
_cell_measurement_reflns_used 4614
_cell_measurement_temperature 141(2)
_cell_measurement_theta_max 25.046
_cell_measurement_theta_min 2.308
_cell_volume 3125.6(2)
_computing_cell_refinement 'Bruker XSCANS'
_computing_data_collection 'Bruker XSCANS'
_computing_data_reduction 'Bruker SHELXTL'
_computing_molecular_graphics 'Bruker SHELXTL'
_computing_publication_material 'Bruker SHELXTL'
_computing_structure_refinement 'SHELXL-97 (Sheldrick, 1997)'
_computing_structure_solution 'SHELXS-97 (Sheldrick, 1990)'
_diffrn_ambient_temperature 141(2)
_diffrn_measured_fraction_theta_full 0.998
_diffrn_measured_fraction_theta_max 0.998
_diffrn_measurement_device_type 'Bruker P4'
_diffrn_measurement_method '\w scans'
_diffrn_radiation_monochromator graphite
_diffrn_radiation_source 'fine-focus sealed tube'
_diffrn_radiation_type MoK\a
_diffrn_radiation_wavelength 0.71073
_diffrn_reflns_av_R_equivalents 0.0813
_diffrn_reflns_av_sigmaI/netI 0.1460
_diffrn_reflns_limit_h_max 15
_diffrn_reflns_limit_h_min -15
_diffrn_reflns_limit_k_max 15
_diffrn_reflns_limit_k_min -16
_diffrn_reflns_limit_l_max 23
_diffrn_reflns_limit_l_min -23
_diffrn_reflns_number 20450
_diffrn_reflns_theta_full 25.03
_diffrn_reflns_theta_max 25.03
_diffrn_reflns_theta_min 2.05
_exptl_absorpt_coefficient_mu 0.741
_exptl_absorpt_correction_T_max 1.00
_exptl_absorpt_correction_T_min 0.339227
_exptl_absorpt_correction_type multi-scan
_exptl_absorpt_process_details
;

absorption correction applied 

using SADABS (Blessing, R. H. Acta Crystallogr., Sect. A 1995, 51, 

33-38) 

;
_exptl_crystal_colour Blue
_exptl_crystal_density_diffrn 1.341
_exptl_crystal_density_method 'not measured'
_exptl_crystal_description Pie
_exptl_crystal_F_000 1332
_exptl_crystal_size_max .5
_exptl_crystal_size_mid .4
_exptl_crystal_size_min .3
_refine_diff_density_max 0.675
_refine_diff_density_min -0.682
_refine_diff_density_rms 0.087
_refine_ls_extinction_method none
_refine_ls_goodness_of_fit_ref 0.985
_refine_ls_hydrogen_treatment mixed
_refine_ls_matrix_type full
_refine_ls_number_parameters 775
_refine_ls_number_reflns 10981
_refine_ls_number_restraints 0
_refine_ls_restrained_S_all 0.985
_refine_ls_R_factor_all 0.1163
_refine_ls_R_factor_gt 0.0663
_refine_ls_shift/su_max 0.001
_refine_ls_shift/su_mean 0.000
_refine_ls_structure_factor_coef Fsqd
_refine_ls_weighting_details 'calc w=1/[\s^2^(Fo^2^)+(0.0587P)^2^+0.0000P] where P=(Fo^2^+2Fc^2^)/3'
_refine_ls_weighting_scheme calc
_refine_ls_wR_factor_gt 0.1515
_refine_ls_wR_factor_ref 0.1763
_reflns_number_gt 6774
_reflns_number_total 10981
_reflns_threshold_expression >2sigma(I)
_cod_data_source_file ic050023ksi20050107_041449.cif
_cod_data_source_block ama232fm
_cod_depositor_comments
;
The following automatic conversions were performed:
'_symmetry_cell_setting' value 'Triclinic' changed to 'triclinic'
according to '/home/saulius/struct/CIF-dictionaries/cif_core.dic'
dictionary named 'cif_core.dic' version 2.4.1 from 2010-06-29.

Automatic conversion script
Id: cif_fix_enum 1527 2010-12-29 10:47:43Z saulius 
;
_cod_database_code 1100719

loop_
_symmetry_equiv_pos_as_xyz
'x, y, z'
'-x, -y, -z'

loop_
_atom_site_label
_atom_site_type_symbol
_atom_site_fract_x
_atom_site_fract_y
_atom_site_fract_z
_atom_site_U_iso_or_equiv
_atom_site_adp_type
_atom_site_occupancy
_atom_site_symmetry_multiplicity
_atom_site_calc_flag
_atom_site_refinement_flags
_atom_site_disorder_assembly
_atom_site_disorder_group
Cu1 Cu 0.66391(4) 0.63808(5) 0.21518(3) 0.02867(18) Uani 1 1 d . . .
Cu2 Cu 0.98588(5) 0.32718(5) 0.21692(3) 0.03011(18) Uani 1 1 d . . .
O1 O 0.8154(2) 0.5307(3) 0.18644(16) 0.0316(8) Uani 1 1 d . . .
O2 O 0.9324(2) 0.4286(3) 0.12185(16) 0.0308(8) Uani 1 1 d . . .
O3 O 0.8153(3) 0.6128(3) 0.07205(17) 0.0357(8) Uani 1 1 d . . .
O4 O 0.9453(4) 0.6490(4) 0.2457(2) 0.0719(13) Uani 1 1 d . . .
O5 O 0.9426(3) 0.6712(3) -0.02623(18) 0.0417(9) Uani 1 1 d . . .
O6 O 0.8333(3) 0.7831(4) 0.1169(2) 0.0560(11) Uani 1 1 d . . .
O7 O 0.9443(4) 0.8551(4) 0.0039(2) 0.0674(13) Uani 1 1 d . . .
N1 N 0.5690(3) 0.5493(4) 0.2137(2) 0.0328(10) Uani 1 1 d . . .
N2 N 0.6620(3) 0.5816(4) 0.3231(2) 0.0385(11) Uani 1 1 d . . .
N3 N 1.0128(3) 0.2480(4) 0.3217(2) 0.0402(11) Uani 1 1 d . . .
N4 N 0.9184(3) 0.2169(4) 0.2141(2) 0.0346(10) Uani 1 1 d . . .
N5 N 0.5992(3) 0.7280(4) 0.11747(19) 0.0335(10) Uani 1 1 d . . .
H1N5 H 0.5609 0.8048 0.1146 0.047 Uiso 1 1 calc R . .
H2N5 H 0.6555 0.7199 0.0876 0.047 Uiso 1 1 calc R . .
N6 N 0.6886(4) 0.7658(4) 0.2348(2) 0.0482(12) Uani 1 1 d . . .
H1N6 H 0.7632 0.7467 0.2382 0.068 Uiso 1 1 calc R . .
H2N6 H 0.6547 0.8334 0.1998 0.068 Uiso 1 1 calc R . .
N7 N 1.0690(3) 0.4121(4) 0.2335(2) 0.0403(11) Uani 1 1 d . . .
H1N7 H 1.1264 0.4038 0.2044 0.056 Uiso 1 1 calc R . .
H2N7 H 1.0223 0.4892 0.2242 0.056 Uiso 1 1 calc R . .
N8 N 1.1375(3) 0.1928(4) 0.1770(2) 0.0440(12) Uani 1 1 d . . .
H1N8 H 1.1537 0.2268 0.1337 0.062 Uiso 1 1 calc R . .
H2N8 H 1.1992 0.1612 0.2071 0.062 Uiso 1 1 calc R . .
C1 C 0.5275(4) 0.5253(5) 0.2847(3) 0.0451(14) Uani 1 1 d . . .
H1A H 0.5666 0.4420 0.3090 0.063 Uiso 1 1 calc R . .
H1B H 0.4472 0.5459 0.2805 0.063 Uiso 1 1 calc R . .
C2 C 0.5459(4) 0.5931(5) 0.3268(3) 0.0434(14) Uani 1 1 d . . .
H2A H 0.4933 0.6753 0.3090 0.061 Uiso 1 1 calc R . .
H2B H 0.5313 0.5649 0.3759 0.061 Uiso 1 1 calc R . .
C3 C 0.7393(4) 0.4617(5) 0.3654(3) 0.0489(15) Uani 1 1 d . . .
H3A H 0.7158 0.4061 0.3565 0.068 Uiso 1 1 calc R . .
H3B H 0.7325 0.4569 0.4153 0.068 Uiso 1 1 calc R . .
C4 C 0.8602(4) 0.4274(5) 0.3493(3) 0.0418(14) Uani 1 1 d . . .
H4A H 0.8934 0.4595 0.3750 0.059 Uiso 1 1 calc R . .
H4B H 0.8650 0.4595 0.2990 0.059 Uiso 1 1 calc R . .
C5 C 0.9248(4) 0.2969(5) 0.3699(3) 0.0485(15) Uani 1 1 d . . .
H5A H 0.9611 0.2711 0.4169 0.068 Uiso 1 1 calc R . .
H5B H 0.8712 0.2634 0.3731 0.068 Uiso 1 1 calc R . .
C6 C 1.0280(5) 0.1292(5) 0.3281(3) 0.0528(16) Uani 1 1 d . . .
H6A H 1.0246 0.0896 0.3774 0.074 Uiso 1 1 calc R . .
H6B H 1.1019 0.0853 0.3129 0.074 Uiso 1 1 calc R . .
C7 C 0.9389(5) 0.1323(5) 0.2843(3) 0.0497(15) Uani 1 1 d . . .
H7A H 0.9614 0.0547 0.2790 0.070 Uiso 1 1 calc R . .
H7B H 0.8691 0.1526 0.3085 0.070 Uiso 1 1 calc R . .
C8 C 0.7984(4) 0.2765(5) 0.1887(3) 0.0408(13) Uani 1 1 d . . .
H8A H 0.7730 0.2177 0.1881 0.057 Uiso 1 1 calc R . .
H8B H 0.7914 0.3252 0.1402 0.057 Uiso 1 1 calc R . .
C9 C 0.7232(4) 0.3507(5) 0.2318(3) 0.0368(13) Uani 1 1 d . . .
H9A H 0.7015 0.3026 0.2717 0.051 Uiso 1 1 calc R . .
H9B H 0.7635 0.3847 0.2503 0.051 Uiso 1 1 calc R . .
C10 C 0.6213(4) 0.4448(5) 0.1892(3) 0.0398(13) Uani 1 1 d . . .
H10A H 0.6408 0.4674 0.1406 0.056 Uiso 1 1 calc R . .
H10B H 0.5660 0.4143 0.1891 0.056 Uiso 1 1 calc R . .
C11 C 0.4773(4) 0.6365(5) 0.1620(3) 0.0376(13) Uani 1 1 d . . .
H11A H 0.4278 0.6986 0.1821 0.053 Uiso 1 1 calc R . .
H11B H 0.4330 0.6004 0.1501 0.053 Uiso 1 1 calc R . .
C12 C 0.5235(4) 0.6872(5) 0.0964(3) 0.0382(13) Uani 1 1 d . . .
H12A H 0.5642 0.6279 0.0723 0.053 Uiso 1 1 calc R . .
H12B H 0.4623 0.7520 0.0643 0.053 Uiso 1 1 calc R . .
C13 C 0.6747(5) 0.6660(6) 0.3521(3) 0.0534(16) Uani 1 1 d . . .
H13A H 0.6316 0.6720 0.3938 0.075 Uiso 1 1 calc R . .
H13B H 0.7538 0.6373 0.3666 0.075 Uiso 1 1 calc R . .
C14 C 0.6378(6) 0.7784(6) 0.3029(3) 0.0657(19) Uani 1 1 d . . .
H14A H 0.6608 0.8273 0.3206 0.092 Uiso 1 1 calc R . .
H14B H 0.5558 0.8155 0.2961 0.092 Uiso 1 1 calc R . .
C15 C 1.1197(4) 0.2460(6) 0.3385(3) 0.0505(16) Uani 1 1 d . . .
H15A H 1.1809 0.1903 0.3191 0.071 Uiso 1 1 calc R . .
H15B H 1.1344 0.2215 0.3896 0.071 Uiso 1 1 calc R . .
C16 C 1.1144(4) 0.3641(6) 0.3082(3) 0.0506(16) Uani 1 1 d . . .
H16A H 1.1896 0.3602 0.3108 0.071 Uiso 1 1 calc R . .
H16B H 1.0661 0.4155 0.3354 0.071 Uiso 1 1 calc R . .
C17 C 0.9786(4) 0.1583(5) 0.1609(3) 0.0415(13) Uani 1 1 d . . .
H17A H 0.9577 0.2152 0.1143 0.058 Uiso 1 1 calc R . .
H17B H 0.9551 0.0979 0.1609 0.058 Uiso 1 1 calc R . .
C18 C 1.1028(4) 0.1044(5) 0.1739(3) 0.0457(14) Uani 1 1 d . . .
H18A H 1.1254 0.0420 0.2184 0.064 Uiso 1 1 calc R . .
H18B H 1.1391 0.0707 0.1361 0.064 Uiso 1 1 calc R . .
C19 C 0.8520(4) 0.5265(5) 0.1259(2) 0.0311(12) Uani 1 1 d . . .
B1 B 0.8361(4) 0.2728(5) 0.6214(3) 0.0270(12) Uani 1 1 d . A 1
B2 B 1.5229(4) -0.1913(5) 0.8463(3) 0.0270(12) Uani 1 1 d . B 1
C20 C 0.9471(4) 0.2664(4) 0.5787(2) 0.0284(11) Uani 1 1 d . A 1
C21 C 1.0212(4) 0.1676(5) 0.5618(2) 0.0324(12) Uani 1 1 d . A 1
H21 H 1.0017 0.1053 0.5699 0.039 Uiso 1 1 calc R A 1
C22 C 1.1223(4) 0.1552(5) 0.5339(3) 0.0366(13) Uani 1 1 d . A 1
H22 H 1.1696 0.0858 0.5234 0.044 Uiso 1 1 calc R A 1
C23 C 1.1541(4) 0.2439(5) 0.5213(3) 0.0416(14) Uani 1 1 d . A 1
H23 H 1.2232 0.2361 0.5025 0.050 Uiso 1 1 calc R A 1
C24 C 1.0826(4) 0.3441(5) 0.5367(3) 0.0429(14) Uani 1 1 d . A 1
H24 H 1.1025 0.4063 0.5282 0.051 Uiso 1 1 calc R A 1
C25 C 0.9808(4) 0.3544(5) 0.5648(3) 0.0378(13) Uani 1 1 d . A 1
H25 H 0.9331 0.4242 0.5748 0.045 Uiso 1 1 calc R A 1
C26 C 0.7409(3) 0.4079(4) 0.6041(2) 0.0255(11) Uani 1 1 d . A 1
C27 C 0.7391(4) 0.4833(4) 0.6402(2) 0.0302(11) Uani 1 1 d . A 1
H27 H 0.7947 0.4555 0.6764 0.036 Uiso 1 1 calc R A 1
C28 C 0.6601(4) 0.5964(4) 0.6256(3) 0.0349(12) Uani 1 1 d . A 1
H28 H 0.6624 0.6437 0.6520 0.042 Uiso 1 1 calc R A 1
C29 C 0.5778(4) 0.6415(4) 0.5731(3) 0.0332(12) Uani 1 1 d . A 1
H29 H 0.5240 0.7194 0.5626 0.040 Uiso 1 1 calc R A 1
C30 C 0.5760(4) 0.5704(4) 0.5363(2) 0.0328(12) Uani 1 1 d . A 1
H30 H 0.5199 0.5989 0.5003 0.039 Uiso 1 1 calc R A 1
C31 C 0.6564(4) 0.4565(4) 0.5517(2) 0.0292(11) Uani 1 1 d . A 1
H31 H 0.6534 0.4098 0.5252 0.035 Uiso 1 1 calc R A 1
C32 C 0.8761(4) 0.2219(4) 0.7049(2) 0.0285(11) Uani 1 1 d . A 1
C33 C 0.7997(4) 0.2377(4) 0.7572(2) 0.0301(11) Uani 1 1 d . A 1
H33 H 0.7228 0.2781 0.7432 0.036 Uiso 1 1 calc R A 1
C34 C 0.8299(4) 0.1981(4) 0.8273(2) 0.0325(12) Uani 1 1 d . A 1
H34 H 0.7747 0.2128 0.8600 0.039 Uiso 1 1 calc R A 1
C35 C 0.9418(4) 0.1362(5) 0.8502(3) 0.0359(12) Uani 1 1 d . A 1
H35 H 0.9636 0.1071 0.8984 0.043 Uiso 1 1 calc R A 1
C36 C 1.0198(4) 0.1181(4) 0.8016(3) 0.0351(12) Uani 1 1 d . A 1
H36 H 1.0964 0.0770 0.8163 0.042 Uiso 1 1 calc R A 1
C37 C 0.9876(4) 0.1593(4) 0.7314(3) 0.0325(12) Uani 1 1 d . A 1
H37 H 1.0438 0.1446 0.6993 0.039 Uiso 1 1 calc R A 1
C38 C 0.7812(3) 0.1978(4) 0.5992(2) 0.0256(10) Uani 1 1 d . A 1
C39 C 0.7252(4) 0.1423(4) 0.6439(2) 0.0267(11) Uani 1 1 d . A 1
H39 H 0.7253 0.1400 0.6915 0.032 Uiso 1 1 calc R A 1
C40 C 0.6687(4) 0.0898(4) 0.6218(2) 0.0307(11) Uani 1 1 d . A 1
H40 H 0.6321 0.0523 0.6543 0.037 Uiso 1 1 calc R A 1
C41 C 0.6662(4) 0.0927(5) 0.5529(3) 0.0363(12) Uani 1 1 d . A 1
H41 H 0.6270 0.0582 0.5376 0.044 Uiso 1 1 calc R A 1
C42 C 0.7210(4) 0.1460(5) 0.5064(3) 0.0359(12) Uani 1 1 d . A 1
H42 H 0.7199 0.1486 0.4588 0.043 Uiso 1 1 calc R A 1
C43 C 0.7780(4) 0.1960(4) 0.5300(2) 0.0333(12) Uani 1 1 d . A 1
H43 H 0.8168 0.2308 0.4976 0.040 Uiso 1 1 calc R A 1
C44 C 1.6306(4) -0.3171(4) 0.8572(2) 0.0268(11) Uani 1 1 d . B 1
C45 C 1.6421(4) -0.3901(5) 0.8161(2) 0.0321(12) Uani 1 1 d . B 1
H45 H 1.5893 -0.3621 0.7782 0.039 Uiso 1 1 calc R B 1
C46 C 1.7264(4) -0.5004(5) 0.8284(3) 0.0360(12) Uani 1 1 d . B 1
H46 H 1.7307 -0.5460 0.7990 0.043 Uiso 1 1 calc R B 1
C47 C 1.8054(4) -0.5449(5) 0.8841(3) 0.0396(13) Uani 1 1 d . B 1
H47 H 1.8634 -0.6207 0.8933 0.048 Uiso 1 1 calc R B 1
C48 C 1.7967(4) -0.4757(5) 0.9254(3) 0.0392(13) Uani 1 1 d . B 1
H48 H 1.8494 -0.5042 0.9635 0.047 Uiso 1 1 calc R B 1
C49 C 1.7126(4) -0.3660(5) 0.9119(3) 0.0341(12) Uani 1 1 d . B 1
H49 H 1.7099 -0.3208 0.9412 0.041 Uiso 1 1 calc R B 1
C50 C 1.4278(4) -0.2093(4) 0.8983(2) 0.0287(11) Uani 1 1 d . B 1
C51 C 1.4299(4) -0.3170(4) 0.9323(2) 0.0319(12) Uani 1 1 d . B 1
H51 H 1.4904 -0.3840 0.9264 0.038 Uiso 1 1 calc R B 1
C52 C 1.3468(4) -0.3300(5) 0.9747(3) 0.0387(13) Uani 1 1 d . B 1
H52 H 1.3512 -0.4046 0.9964 0.046 Uiso 1 1 calc R B 1
C53 C 1.2582(4) -0.2343(5) 0.9849(3) 0.0406(14) Uani 1 1 d . B 1
H53 H 1.2012 -0.2431 1.0133 0.049 Uiso 1 1 calc R B 1
C54 C 1.2525(4) -0.1261(5) 0.9540(3) 0.0392(13) Uani 1 1 d . B 1
H54 H 1.1920 -0.0599 0.9610 0.047 Uiso 1 1 calc R B 1
C55 C 1.3377(4) -0.1154(5) 0.9119(2) 0.0342(12) Uani 1 1 d . B 1
H55 H 1.3340 -0.0407 0.8917 0.041 Uiso 1 1 calc R B 1
C56 C 1.4736(4) -0.1392(4) 0.7645(2) 0.0283(11) Uani 1 1 d . B 1
C57 C 1.5449(4) -0.1407(4) 0.7101(2) 0.0308(11) Uani 1 1 d . B 1
H57 H 1.6225 -0.1756 0.7216 0.037 Uiso 1 1 calc R B 1
C58 C 1.5084(4) -0.0941(4) 0.6404(2) 0.0354(12) Uani 1 1 d . B 1
H58 H 1.5604 -0.0986 0.6055 0.042 Uiso 1 1 calc R B 1
C59 C 1.3953(4) -0.0406(5) 0.6217(3) 0.0409(13) Uani 1 1 d . B 1
H59 H 1.3689 -0.0079 0.5742 0.049 Uiso 1 1 calc R B 1
C60 C 1.3218(4) -0.0360(5) 0.6739(3) 0.0425(14) Uani 1 1 d . B 1
H60 H 1.2442 0.0008 0.6621 0.051 Uiso 1 1 calc R B 1
C61 C 1.3603(4) -0.0844(5) 0.7428(3) 0.0372(13) Uani 1 1 d . B 1
H61 H 1.3077 -0.0806 0.7773 0.045 Uiso 1 1 calc R B 1
C62 C 1.5614(3) -0.1019(4) 0.8662(2) 0.0264(11) Uani 1 1 d . B 1
C63 C 1.5805(4) -0.1099(5) 0.9353(3) 0.0348(12) Uani 1 1 d . B 1
H63 H 1.5633 -0.1630 0.9710 0.042 Uiso 1 1 calc R B 1
C64 C 1.6235(4) -0.0442(5) 0.9544(3) 0.0348(12) Uani 1 1 d . B 1
H64 H 1.6360 -0.0540 1.0022 0.042 Uiso 1 1 calc R B 1
C65 C 1.6479(4) 0.0345(5) 0.9048(3) 0.0351(12) Uani 1 1 d . B 1
H65 H 1.6803 0.0773 0.9175 0.042 Uiso 1 1 calc R B 1
C66 C 1.6243(4) 0.0503(5) 0.8353(3) 0.0378(13) Uani 1 1 d . B 1
H66 H 1.6371 0.1072 0.8002 0.045 Uiso 1 1 calc R B 1
C67 C 1.5822(4) -0.0162(4) 0.8171(3) 0.0318(11) Uani 1 1 d . B 1
H67 H 1.5667 -0.0034 0.7692 0.038 Uiso 1 1 calc R B 1

loop_
_atom_site_aniso_label
_atom_site_aniso_U_11
_atom_site_aniso_U_22
_atom_site_aniso_U_33
_atom_site_aniso_U_23
_atom_site_aniso_U_13
_atom_site_aniso_U_12
Cu1 0.0250(3) 0.0320(4) 0.0280(3) -0.0099(3) 0.0033(2) -0.0108(3)
Cu2 0.0256(3) 0.0307(4) 0.0328(4) -0.0060(3) -0.0003(2) -0.0126(3)
O1 0.0231(17) 0.036(2) 0.0266(19) -0.0057(15) 0.0014(13) -0.0061(17)
O2 0.0276(18) 0.027(2) 0.0297(19) -0.0098(15) 0.0012(14) -0.0035(17)
O3 0.0298(19) 0.031(2) 0.032(2) -0.0042(16) 0.0022(15) -0.0034(18)
O4 0.078(3) 0.060(3) 0.090(4) -0.021(3) -0.011(3) -0.039(3)
O5 0.039(2) 0.038(2) 0.045(2) -0.0147(18) 0.0026(16) -0.0119(19)
O6 0.068(3) 0.056(3) 0.056(3) -0.021(2) 0.008(2) -0.035(2)
O7 0.090(3) 0.077(3) 0.056(3) -0.031(2) 0.012(2) -0.048(3)
N1 0.022(2) 0.033(3) 0.040(3) -0.012(2) 0.0029(17) -0.008(2)
N2 0.036(3) 0.041(3) 0.035(3) -0.012(2) 0.0047(19) -0.013(2)
N3 0.030(2) 0.046(3) 0.034(3) -0.002(2) 0.0006(18) -0.012(2)
N4 0.028(2) 0.030(3) 0.047(3) -0.010(2) 0.0088(19) -0.015(2)
N5 0.027(2) 0.039(3) 0.030(2) -0.010(2) 0.0033(17) -0.011(2)
N6 0.049(3) 0.049(3) 0.051(3) -0.017(2) 0.004(2) -0.025(3)
N7 0.031(2) 0.050(3) 0.046(3) -0.014(2) 0.0035(19) -0.024(2)
N8 0.032(2) 0.044(3) 0.048(3) -0.010(2) 0.005(2) -0.012(2)
C1 0.024(3) 0.052(4) 0.055(4) -0.013(3) 0.009(2) -0.016(3)
C2 0.035(3) 0.049(4) 0.041(3) -0.015(3) 0.016(2) -0.015(3)
C3 0.036(3) 0.063(4) 0.031(3) -0.009(3) 0.004(2) -0.008(3)
C4 0.044(3) 0.053(4) 0.025(3) -0.011(3) 0.001(2) -0.019(3)
C5 0.033(3) 0.058(4) 0.036(3) -0.001(3) 0.000(2) -0.010(3)
C6 0.038(3) 0.036(4) 0.058(4) 0.007(3) -0.003(3) -0.004(3)
C7 0.044(3) 0.037(4) 0.057(4) -0.002(3) 0.006(3) -0.015(3)
C8 0.026(3) 0.032(3) 0.068(4) -0.024(3) 0.003(2) -0.011(3)
C9 0.029(3) 0.032(3) 0.053(3) -0.013(3) 0.007(2) -0.016(3)
C10 0.027(3) 0.035(3) 0.060(4) -0.021(3) -0.001(2) -0.010(3)
C11 0.018(3) 0.041(3) 0.051(3) -0.020(3) -0.002(2) -0.005(3)
C12 0.028(3) 0.043(4) 0.038(3) -0.015(3) -0.002(2) -0.007(3)
C13 0.065(4) 0.061(5) 0.049(4) -0.030(3) 0.007(3) -0.032(4)
C14 0.092(5) 0.056(5) 0.054(4) -0.028(4) 0.004(4) -0.029(4)
C15 0.040(3) 0.066(5) 0.040(3) -0.010(3) -0.008(2) -0.020(3)
C16 0.029(3) 0.075(5) 0.054(4) -0.025(3) -0.008(2) -0.022(3)
C17 0.037(3) 0.032(3) 0.059(4) -0.020(3) 0.009(3) -0.014(3)
C18 0.043(3) 0.033(3) 0.060(4) -0.019(3) 0.006(3) -0.012(3)
C19 0.031(3) 0.034(3) 0.027(3) -0.005(2) -0.001(2) -0.015(3)
B1 0.024(3) 0.029(3) 0.025(3) -0.008(2) 0.002(2) -0.008(3)
B2 0.029(3) 0.033(3) 0.023(3) -0.007(2) -0.001(2) -0.017(3)
C20 0.022(2) 0.026(3) 0.028(3) -0.006(2) -0.0041(19) -0.002(2)
C21 0.030(3) 0.031(3) 0.030(3) -0.005(2) -0.002(2) -0.009(3)
C22 0.028(3) 0.035(3) 0.033(3) -0.006(2) 0.001(2) -0.004(3)
C23 0.026(3) 0.053(4) 0.035(3) -0.005(3) 0.001(2) -0.013(3)
C24 0.034(3) 0.045(4) 0.049(4) -0.003(3) 0.000(2) -0.022(3)
C25 0.033(3) 0.040(3) 0.039(3) -0.014(3) 0.006(2) -0.013(3)
C26 0.021(2) 0.029(3) 0.025(3) -0.007(2) 0.0032(18) -0.010(2)
C27 0.020(2) 0.032(3) 0.034(3) -0.010(2) -0.0069(19) -0.007(2)
C28 0.034(3) 0.030(3) 0.040(3) -0.009(2) -0.006(2) -0.012(3)
C29 0.024(3) 0.025(3) 0.043(3) -0.007(2) -0.003(2) -0.006(2)
C30 0.030(3) 0.035(3) 0.029(3) -0.004(2) -0.004(2) -0.013(3)
C31 0.030(3) 0.030(3) 0.025(3) -0.009(2) 0.000(2) -0.009(3)
C32 0.029(3) 0.022(3) 0.036(3) -0.010(2) 0.000(2) -0.011(2)
C33 0.024(3) 0.030(3) 0.034(3) -0.011(2) 0.003(2) -0.007(2)
C34 0.041(3) 0.032(3) 0.030(3) -0.016(2) 0.008(2) -0.017(3)
C35 0.044(3) 0.039(3) 0.026(3) -0.006(2) -0.006(2) -0.020(3)
C36 0.035(3) 0.026(3) 0.040(3) -0.009(2) -0.009(2) -0.009(3)
C37 0.029(3) 0.031(3) 0.039(3) -0.016(2) 0.003(2) -0.012(3)
C38 0.018(2) 0.022(3) 0.028(3) -0.008(2) 0.0004(18) -0.001(2)
C39 0.028(3) 0.022(3) 0.025(3) -0.010(2) 0.0019(19) -0.005(2)
C40 0.029(3) 0.023(3) 0.037(3) -0.010(2) 0.006(2) -0.009(2)
C41 0.039(3) 0.034(3) 0.040(3) -0.016(2) 0.000(2) -0.016(3)
C42 0.044(3) 0.037(3) 0.029(3) -0.013(2) 0.001(2) -0.017(3)
C43 0.036(3) 0.031(3) 0.030(3) -0.008(2) 0.003(2) -0.014(3)
C44 0.024(2) 0.026(3) 0.029(3) -0.003(2) -0.0002(19) -0.012(2)
C45 0.033(3) 0.038(3) 0.029(3) -0.013(2) 0.003(2) -0.017(3)
C46 0.035(3) 0.035(3) 0.043(3) -0.014(3) 0.007(2) -0.018(3)
C47 0.032(3) 0.029(3) 0.053(4) -0.004(3) 0.008(2) -0.013(3)
C48 0.034(3) 0.039(4) 0.040(3) -0.004(3) -0.006(2) -0.014(3)
C49 0.033(3) 0.035(3) 0.034(3) -0.008(2) 0.000(2) -0.014(3)
C50 0.027(3) 0.031(3) 0.027(3) -0.006(2) -0.0074(19) -0.012(3)
C51 0.031(3) 0.033(3) 0.033(3) -0.006(2) -0.004(2) -0.016(3)
C52 0.043(3) 0.043(4) 0.035(3) -0.005(3) 0.001(2) -0.027(3)
C53 0.037(3) 0.054(4) 0.034(3) -0.012(3) 0.000(2) -0.023(3)
C54 0.033(3) 0.044(4) 0.039(3) -0.016(3) 0.004(2) -0.012(3)
C55 0.038(3) 0.036(3) 0.032(3) -0.008(2) -0.002(2) -0.020(3)
C56 0.031(3) 0.026(3) 0.028(3) -0.008(2) -0.002(2) -0.011(2)
C57 0.028(3) 0.034(3) 0.031(3) -0.010(2) 0.000(2) -0.013(3)
C58 0.047(3) 0.035(3) 0.028(3) -0.014(2) 0.009(2) -0.019(3)
C59 0.056(4) 0.046(4) 0.024(3) -0.009(2) -0.008(2) -0.025(3)
C60 0.039(3) 0.048(4) 0.036(3) -0.008(3) -0.011(2) -0.016(3)
C61 0.037(3) 0.044(4) 0.032(3) -0.008(2) 0.001(2) -0.021(3)
C62 0.018(2) 0.028(3) 0.024(3) -0.004(2) -0.0016(18) -0.004(2)
C63 0.039(3) 0.034(3) 0.030(3) -0.008(2) 0.004(2) -0.016(3)
C64 0.039(3) 0.039(3) 0.030(3) -0.013(2) 0.000(2) -0.019(3)
C65 0.028(3) 0.034(3) 0.047(3) -0.021(3) 0.003(2) -0.011(3)
C66 0.037(3) 0.026(3) 0.047(3) -0.010(2) 0.008(2) -0.011(3)
C67 0.030(3) 0.026(3) 0.030(3) -0.007(2) -0.001(2) -0.005(3)

loop_
_atom_type_symbol
_atom_type_description
_atom_type_scat_dispersion_real
_atom_type_scat_dispersion_imag
_atom_type_scat_source
C C 0.0033 0.0016 'International Tables Vol C Tables 4.2.6.8 and 6.1.1.4'
H H 0.0000 0.0000 'International Tables Vol C Tables 4.2.6.8 and 6.1.1.4'
N N 0.0061 0.0033 'International Tables Vol C Tables 4.2.6.8 and 6.1.1.4'
O O 0.0106 0.0060 'International Tables Vol C Tables 4.2.6.8 and 6.1.1.4'
Cu Cu 0.3201 1.2651 'International Tables Vol C Tables 4.2.6.8 and 6.1.1.4'
B B 0.0013 0.0007 'International Tables Vol C Tables 4.2.6.8 and 6.1.1.4'

loop_
_geom_angle_atom_site_label_1
_geom_angle_atom_site_label_2
_geom_angle_atom_site_label_3
_geom_angle
_geom_angle_site_symmetry_1
_geom_angle_site_symmetry_3
_geom_angle_publ_flag
N5 Cu1 N6 95.08(18) . . ?
N5 Cu1 O1 95.29(14) . . ?
N6 Cu1 O1 105.82(16) . . ?
N5 Cu1 N2 156.16(16) . . ?
N6 Cu1 N2 83.82(18) . . ?
O1 Cu1 N2 107.96(15) . . ?
N5 Cu1 N1 85.41(16) . . ?
N6 Cu1 N1 153.00(17) . . ?
O1 Cu1 N1 100.99(14) . . ?
N2 Cu1 N1 85.06(16) . . ?
O2 Cu2 N7 93.42(16) . . ?
O2 Cu2 N3 167.85(15) . . ?
N7 Cu2 N3 85.60(18) . . ?
O2 Cu2 N4 96.04(15) . . ?
N7 Cu2 N4 169.96(17) . . ?
N3 Cu2 N4 85.85(17) . . ?
O2 Cu2 N8 92.13(15) . . ?
N7 Cu2 N8 94.83(16) . . ?
N3 Cu2 N8 100.02(17) . . ?
N4 Cu2 N8 81.49(15) . . ?
C19 O1 Cu1 130.9(3) . . ?
C19 O2 Cu2 108.3(3) . . ?
C11 N1 C10 107.1(4) . . ?
C11 N1 C1 111.0(4) . . ?
C10 N1 C1 112.4(4) . . ?
C11 N1 Cu1 101.5(3) . . ?
C10 N1 Cu1 117.5(3) . . ?
C1 N1 Cu1 106.8(3) . . ?
C13 N2 C2 111.3(4) . . ?
C13 N2 C3 108.4(4) . . ?
C2 N2 C3 108.7(4) . . ?
C13 N2 Cu1 107.6(3) . . ?
C2 N2 Cu1 98.2(3) . . ?
C3 N2 Cu1 122.2(3) . . ?
C15 N3 C6 110.0(4) . . ?
C15 N3 C5 111.7(4) . . ?
C6 N3 C5 108.4(4) . . ?
C15 N3 Cu2 103.2(3) . . ?
C6 N3 Cu2 103.8(3) . . ?
C5 N3 Cu2 119.3(3) . . ?
C7 N4 C17 111.0(4) . . ?
C7 N4 C8 112.7(4) . . ?
C17 N4 C8 105.3(4) . . ?
C7 N4 Cu2 108.1(3) . . ?
C17 N4 Cu2 105.6(3) . . ?
C8 N4 Cu2 113.9(3) . . ?
C12 N5 Cu1 110.7(3) . . ?
C14 N6 Cu1 105.9(4) . . ?
C16 N7 Cu2 109.1(3) . . ?
C18 N8 Cu2 105.2(3) . . ?
N1 C1 C2 111.2(4) . . ?
N2 C2 C1 111.0(4) . . ?
N2 C3 C4 113.6(5) . . ?
C3 C4 C5 110.5(5) . . ?
N3 C5 C4 116.2(5) . . ?
N3 C6 C7 110.6(4) . . ?
N4 C7 C6 112.3(5) . . ?
N4 C8 C9 114.1(4) . . ?
C10 C9 C8 110.9(5) . . ?
N1 C10 C9 114.6(4) . . ?
N1 C11 C12 110.2(4) . . ?
N5 C12 C11 107.8(4) . . ?
C14 C13 N2 112.6(5) . . ?
C13 C14 N6 108.7(5) . . ?
N3 C15 C16 109.3(5) . . ?
C15 C16 N7 110.1(4) . . ?
N4 C17 C18 112.6(4) . . ?
N8 C18 C17 109.2(4) . . ?
O3 C19 O1 122.7(5) . . ?
O3 C19 O2 120.3(4) . . ?
O1 C19 O2 117.0(4) . . ?
C20 B1 C38 111.3(4) . . ?
C20 B1 C32 106.7(4) . . ?
C38 B1 C32 111.0(4) . . ?
C20 B1 C26 110.1(4) . . ?
C38 B1 C26 107.9(4) . . ?
C32 B1 C26 109.8(4) . . ?
C50 B2 C44 108.4(4) . . ?
C50 B2 C56 110.4(4) . . ?
C44 B2 C56 109.4(4) . . ?
C50 B2 C62 109.5(4) . . ?
C44 B2 C62 109.4(4) . . ?
C56 B2 C62 109.6(4) . . ?
C25 C20 C21 115.0(4) . . ?
C25 C20 B1 121.9(4) . . ?
C21 C20 B1 122.6(4) . . ?
C22 C21 C20 123.6(5) . . ?
C23 C22 C21 120.1(5) . . ?
C24 C23 C22 118.4(5) . . ?
C23 C24 C25 120.3(5) . . ?
C20 C25 C24 122.7(5) . . ?
C31 C26 C27 114.3(4) . . ?
C31 C26 B1 122.8(4) . . ?
C27 C26 B1 122.9(4) . . ?
C28 C27 C26 123.1(4) . . ?
C29 C28 C27 120.8(5) . . ?
C30 C29 C28 118.1(5) . . ?
C29 C30 C31 120.3(4) . . ?
C26 C31 C30 123.4(4) . . ?
C37 C32 C33 113.3(4) . . ?
C37 C32 B1 124.4(4) . . ?
C33 C32 B1 122.3(4) . . ?
C34 C33 C32 123.9(4) . . ?
C33 C34 C35 119.9(4) . . ?
C36 C35 C34 118.7(5) . . ?
C35 C36 C37 120.5(5) . . ?
C36 C37 C32 123.7(5) . . ?
C39 C38 C43 114.8(4) . . ?
C39 C38 B1 124.0(4) . . ?
C43 C38 B1 120.9(4) . . ?
C38 C39 C40 122.9(4) . . ?
C41 C40 C39 119.9(5) . . ?
C40 C41 C42 119.6(5) . . ?
C41 C42 C43 119.3(5) . . ?
C42 C43 C38 123.5(5) . . ?
C49 C44 C45 114.2(4) . . ?
C49 C44 B2 123.3(4) . . ?
C45 C44 B2 122.2(4) . . ?
C46 C45 C44 123.3(4) . . ?
C45 C46 C47 120.0(5) . . ?
C48 C47 C46 118.3(5) . . ?
C49 C48 C47 120.7(5) . . ?
C48 C49 C44 123.6(5) . . ?
C55 C50 C51 114.9(5) . . ?
C55 C50 B2 121.3(4) . . ?
C51 C50 B2 123.8(4) . . ?
C52 C51 C50 122.8(5) . . ?
C53 C52 C51 119.9(5) . . ?
C52 C53 C54 120.0(5) . . ?
C53 C54 C55 118.9(5) . . ?
C50 C55 C54 123.3(5) . . ?
C61 C56 C57 114.4(4) . . ?
C61 C56 B2 124.7(4) . . ?
C57 C56 B2 120.9(4) . . ?
C58 C57 C56 123.6(4) . . ?
C57 C58 C59 119.7(5) . . ?
C60 C59 C58 118.6(5) . . ?
C61 C60 C59 120.6(5) . . ?
C60 C61 C56 123.1(5) . . ?
C63 C62 C67 114.5(4) . . ?
C63 C62 B2 121.3(4) . . ?
C67 C62 B2 124.2(4) . . ?
C64 C63 C62 123.2(5) . . ?
C65 C64 C63 120.4(5) . . ?
C64 C65 C66 118.4(5) . . ?
C67 C66 C65 120.5(5) . . ?
C66 C67 C62 122.8(5) . . ?

loop_
_geom_bond_atom_site_label_1
_geom_bond_atom_site_label_2
_geom_bond_distance
_geom_bond_site_symmetry_2
_geom_bond_publ_flag
Cu1 N5 2.009(4) . ?
Cu1 N6 2.029(4) . ?
Cu1 O1 2.079(3) . ?
Cu1 N2 2.087(4) . ?
Cu1 N1 2.094(4) . ?
Cu2 O2 1.968(3) . ?
Cu2 N7 2.007(4) . ?
Cu2 N3 2.047(4) . ?
Cu2 N4 2.059(4) . ?
Cu2 N8 2.340(4) . ?
O1 C19 1.290(5) . ?
O2 C19 1.312(6) . ?
O3 C19 1.272(6) . ?
N1 C11 1.481(6) . ?
N1 C10 1.487(6) . ?
N1 C1 1.494(6) . ?
N2 C13 1.490(7) . ?
N2 C2 1.493(6) . ?
N2 C3 1.511(7) . ?
N3 C15 1.481(6) . ?
N3 C6 1.489(7) . ?
N3 C5 1.518(7) . ?
N4 C7 1.491(7) . ?
N4 C17 1.497(6) . ?
N4 C8 1.500(6) . ?
N5 C12 1.477(6) . ?
N6 C14 1.509(7) . ?
N7 C16 1.508(6) . ?
N8 C18 1.470(7) . ?
C1 C2 1.512(7) . ?
C3 C4 1.519(7) . ?
C4 C5 1.522(8) . ?
C6 C7 1.511(7) . ?
C8 C9 1.508(7) . ?
C9 C10 1.497(7) . ?
C11 C12 1.525(7) . ?
C13 C14 1.438(9) . ?
C15 C16 1.500(8) . ?
C17 C18 1.505(7) . ?
B1 C20 1.646(7) . ?
B1 C38 1.645(7) . ?
B1 C32 1.650(7) . ?
B1 C26 1.656(7) . ?
B2 C50 1.648(7) . ?
B2 C44 1.647(7) . ?
B2 C56 1.649(7) . ?
B2 C62 1.648(7) . ?
C20 C25 1.393(7) . ?
C20 C21 1.393(7) . ?
C21 C22 1.389(7) . ?
C22 C23 1.386(7) . ?
C23 C24 1.384(8) . ?
C24 C25 1.405(7) . ?
C26 C31 1.394(6) . ?
C26 C27 1.401(6) . ?
C27 C28 1.383(7) . ?
C28 C29 1.383(6) . ?
C29 C30 1.376(7) . ?
C30 C31 1.395(7) . ?
C32 C37 1.408(6) . ?
C32 C33 1.414(6) . ?
C33 C34 1.376(6) . ?
C34 C35 1.394(7) . ?
C35 C36 1.372(7) . ?
C36 C37 1.385(7) . ?
C38 C39 1.391(6) . ?
C38 C43 1.404(6) . ?
C39 C40 1.399(6) . ?
C40 C41 1.379(6) . ?
C41 C42 1.380(7) . ?
C42 C43 1.393(7) . ?
C44 C49 1.405(6) . ?
C44 C45 1.413(6) . ?
C45 C46 1.384(7) . ?
C46 C47 1.402(7) . ?
C47 C48 1.383(7) . ?
C48 C49 1.376(7) . ?
C50 C55 1.401(7) . ?
C50 C51 1.402(7) . ?
C51 C52 1.395(7) . ?
C52 C53 1.380(7) . ?
C53 C54 1.378(8) . ?
C54 C55 1.408(7) . ?
C56 C61 1.405(6) . ?
C56 C57 1.402(6) . ?
C57 C58 1.387(7) . ?
C58 C59 1.390(7) . ?
C59 C60 1.385(7) . ?
C60 C61 1.379(7) . ?
C62 C63 1.396(6) . ?
C62 C67 1.403(7) . ?
C63 C64 1.389(7) . ?
C64 C65 1.367(7) . ?
C65 C66 1.391(7) . ?
C66 C67 1.381(7) . ?

loop_
_geom_torsion_atom_site_label_1
_geom_torsion_atom_site_label_2
_geom_torsion_atom_site_label_3
_geom_torsion_atom_site_label_4
_geom_torsion
_geom_torsion_site_symmetry_1
_geom_torsion_site_symmetry_2
_geom_torsion_site_symmetry_3
_geom_torsion_site_symmetry_4
_geom_torsion_publ_flag
N5 Cu1 O1 C19 0.3(4) . . . . ?
N6 Cu1 O1 C19 -96.6(4) . . . . ?
N2 Cu1 O1 C19 174.9(4) . . . . ?
N1 Cu1 O1 C19 86.6(4) . . . . ?
N7 Cu2 O2 C19 -75.6(3) . . . . ?
N3 Cu2 O2 C19 9.4(9) . . . . ?
N4 Cu2 O2 C19 107.8(3) . . . . ?
N8 Cu2 O2 C19 -170.6(3) . . . . ?
N5 Cu1 N1 C11 -26.5(3) . . . . ?
N6 Cu1 N1 C11 65.7(5) . . . . ?
O1 Cu1 N1 C11 -121.0(3) . . . . ?
N2 Cu1 N1 C11 131.6(3) . . . . ?
N5 Cu1 N1 C10 89.8(4) . . . . ?
N6 Cu1 N1 C10 -178.0(4) . . . . ?
O1 Cu1 N1 C10 -4.7(4) . . . . ?
N2 Cu1 N1 C10 -112.0(4) . . . . ?
N5 Cu1 N1 C1 -142.9(3) . . . . ?
N6 Cu1 N1 C1 -50.7(5) . . . . ?
O1 Cu1 N1 C1 122.6(3) . . . . ?
N2 Cu1 N1 C1 15.2(3) . . . . ?
N5 Cu1 N2 C13 -86.4(5) . . . . ?
N6 Cu1 N2 C13 2.1(3) . . . . ?
O1 Cu1 N2 C13 106.8(3) . . . . ?
N1 Cu1 N2 C13 -153.2(3) . . . . ?
N5 Cu1 N2 C2 29.0(6) . . . . ?
N6 Cu1 N2 C2 117.6(3) . . . . ?
O1 Cu1 N2 C2 -137.7(3) . . . . ?
N1 Cu1 N2 C2 -37.7(3) . . . . ?
N5 Cu1 N2 C3 147.3(4) . . . . ?
N6 Cu1 N2 C3 -124.1(4) . . . . ?
O1 Cu1 N2 C3 -19.4(4) . . . . ?
N1 Cu1 N2 C3 80.5(4) . . . . ?
O2 Cu2 N3 C15 -116.3(7) . . . . ?
N7 Cu2 N3 C15 -30.5(4) . . . . ?
N4 Cu2 N3 C15 144.3(4) . . . . ?
N8 Cu2 N3 C15 63.7(4) . . . . ?
O2 Cu2 N3 C6 128.9(7) . . . . ?
N7 Cu2 N3 C6 -145.3(3) . . . . ?
N4 Cu2 N3 C6 29.4(3) . . . . ?
N8 Cu2 N3 C6 -51.1(3) . . . . ?
O2 Cu2 N3 C5 8.2(10) . . . . ?
N7 Cu2 N3 C5 94.0(4) . . . . ?
N4 Cu2 N3 C5 -91.3(4) . . . . ?
N8 Cu2 N3 C5 -171.8(4) . . . . ?
O2 Cu2 N4 C7 -175.5(3) . . . . ?
N7 Cu2 N4 C7 24.2(11) . . . . ?
N3 Cu2 N4 C7 -7.5(3) . . . . ?
N8 Cu2 N4 C7 93.2(3) . . . . ?
O2 Cu2 N4 C17 65.7(3) . . . . ?
N7 Cu2 N4 C17 -94.6(10) . . . . ?
N3 Cu2 N4 C17 -126.3(3) . . . . ?
N8 Cu2 N4 C17 -25.6(3) . . . . ?
O2 Cu2 N4 C8 -49.4(3) . . . . ?
N7 Cu2 N4 C8 150.3(9) . . . . ?
N3 Cu2 N4 C8 118.6(3) . . . . ?
N8 Cu2 N4 C8 -140.6(3) . . . . ?
N6 Cu1 N5 C12 -153.2(3) . . . . ?
O1 Cu1 N5 C12 100.4(3) . . . . ?
N2 Cu1 N5 C12 -67.0(6) . . . . ?
N1 Cu1 N5 C12 -0.3(3) . . . . ?
N5 Cu1 N6 C14 129.7(4) . . . . ?
O1 Cu1 N6 C14 -133.3(4) . . . . ?
N2 Cu1 N6 C14 -26.4(4) . . . . ?
N1 Cu1 N6 C14 39.8(6) . . . . ?
O2 Cu2 N7 C16 173.9(3) . . . . ?
N3 Cu2 N7 C16 6.0(3) . . . . ?
N4 Cu2 N7 C16 -25.7(11) . . . . ?
N8 Cu2 N7 C16 -93.7(3) . . . . ?
O2 Cu2 N8 C18 -97.3(3) . . . . ?
N7 Cu2 N8 C18 169.1(3) . . . . ?
N3 Cu2 N8 C18 82.7(3) . . . . ?
N4 Cu2 N8 C18 -1.5(3) . . . . ?
C11 N1 C1 C2 -97.7(5) . . . . ?
C10 N1 C1 C2 142.4(4) . . . . ?
Cu1 N1 C1 C2 12.1(5) . . . . ?
C13 N2 C2 C1 168.5(5) . . . . ?
C3 N2 C2 C1 -72.3(5) . . . . ?
Cu1 N2 C2 C1 55.9(5) . . . . ?
N1 C1 C2 N2 -48.3(6) . . . . ?
C13 N2 C3 C4 -75.7(5) . . . . ?
C2 N2 C3 C4 163.2(4) . . . . ?
Cu1 N2 C3 C4 50.2(6) . . . . ?
N2 C3 C4 C5 -157.5(4) . . . . ?
C15 N3 C5 C4 85.3(6) . . . . ?
C6 N3 C5 C4 -153.3(5) . . . . ?
Cu2 N3 C5 C4 -35.0(6) . . . . ?
C3 C4 C5 N3 142.2(4) . . . . ?
C15 N3 C6 C7 -156.3(5) . . . . ?
C5 N3 C6 C7 81.4(5) . . . . ?
Cu2 N3 C6 C7 -46.5(5) . . . . ?
C17 N4 C7 C6 98.6(5) . . . . ?
C8 N4 C7 C6 -143.6(5) . . . . ?
Cu2 N4 C7 C6 -16.7(6) . . . . ?
N3 C6 C7 N4 43.5(7) . . . . ?
C7 N4 C8 C9 64.2(6) . . . . ?
C17 N4 C8 C9 -174.7(4) . . . . ?
Cu2 N4 C8 C9 -59.5(5) . . . . ?
N4 C8 C9 C10 154.3(4) . . . . ?
C11 N1 C10 C9 174.5(4) . . . . ?
C1 N1 C10 C9 -63.4(5) . . . . ?
Cu1 N1 C10 C9 61.1(5) . . . . ?
C8 C9 C10 N1 -153.7(4) . . . . ?
C10 N1 C11 C12 -74.6(5) . . . . ?
C1 N1 C11 C12 162.4(4) . . . . ?
Cu1 N1 C11 C12 49.2(4) . . . . ?
Cu1 N5 C12 C11 27.0(5) . . . . ?
N1 C11 C12 N5 -52.8(5) . . . . ?
C2 N2 C13 C14 -81.7(6) . . . . ?
C3 N2 C13 C14 158.9(5) . . . . ?
Cu1 N2 C13 C14 24.9(6) . . . . ?
N2 C13 C14 N6 -48.7(7) . . . . ?
Cu1 N6 C14 C13 47.5(6) . . . . ?
C6 N3 C15 C16 159.9(5) . . . . ?
C5 N3 C15 C16 -79.7(6) . . . . ?
Cu2 N3 C15 C16 49.7(5) . . . . ?
N3 C15 C16 N7 -47.8(6) . . . . ?
Cu2 N7 C16 C15 20.2(5) . . . . ?
C7 N4 C17 C18 -64.2(6) . . . . ?
C8 N4 C17 C18 173.6(4) . . . . ?
Cu2 N4 C17 C18 52.7(5) . . . . ?
Cu2 N8 C18 C17 28.6(5) . . . . ?
N4 C17 C18 N8 -56.3(6) . . . . ?
Cu1 O1 C19 O3 24.5(7) . . . . ?
Cu1 O1 C19 O2 -157.1(3) . . . . ?
Cu2 O2 C19 O3 169.0(4) . . . . ?
Cu2 O2 C19 O1 -9.4(5) . . . . ?
C38 B1 C20 C25 152.5(4) . . . . ?
C32 B1 C20 C25 -86.2(5) . . . . ?
C26 B1 C20 C25 32.9(6) . . . . ?
C38 B1 C20 C21 -35.9(6) . . . . ?
C32 B1 C20 C21 85.4(5) . . . . ?
C26 B1 C20 C21 -155.5(4) . . . . ?
C25 C20 C21 C22 0.6(7) . . . . ?
B1 C20 C21 C22 -171.5(4) . . . . ?
C20 C21 C22 C23 0.0(8) . . . . ?
C21 C22 C23 C24 -0.5(7) . . . . ?
C22 C23 C24 C25 0.4(8) . . . . ?
C21 C20 C25 C24 -0.7(7) . . . . ?
B1 C20 C25 C24 171.5(5) . . . . ?
C23 C24 C25 C20 0.2(8) . . . . ?
C20 B1 C26 C31 93.7(5) . . . . ?
C38 B1 C26 C31 -28.0(6) . . . . ?
C32 B1 C26 C31 -149.1(4) . . . . ?
C20 B1 C26 C27 -85.5(5) . . . . ?
C38 B1 C26 C27 152.8(4) . . . . ?
C32 B1 C26 C27 31.7(6) . . . . ?
C31 C26 C27 C28 0.3(7) . . . . ?
B1 C26 C27 C28 179.6(4) . . . . ?
C26 C27 C28 C29 -0.5(8) . . . . ?
C27 C28 C29 C30 0.7(7) . . . . ?
C28 C29 C30 C31 -0.7(7) . . . . ?
C27 C26 C31 C30 -0.3(7) . . . . ?
B1 C26 C31 C30 -179.6(4) . . . . ?
C29 C30 C31 C26 0.6(7) . . . . ?
C20 B1 C32 C37 -14.5(6) . . . . ?
C38 B1 C32 C37 106.9(5) . . . . ?
C26 B1 C32 C37 -133.9(5) . . . . ?
C20 B1 C32 C33 165.6(4) . . . . ?
C38 B1 C32 C33 -73.0(6) . . . . ?
C26 B1 C32 C33 46.2(6) . . . . ?
C37 C32 C33 C34 1.1(7) . . . . ?
B1 C32 C33 C34 -179.0(4) . . . . ?
C32 C33 C34 C35 -1.4(7) . . . . ?
C33 C34 C35 C36 1.2(7) . . . . ?
C34 C35 C36 C37 -0.8(8) . . . . ?
C35 C36 C37 C32 0.6(8) . . . . ?
C33 C32 C37 C36 -0.6(7) . . . . ?
B1 C32 C37 C36 179.4(5) . . . . ?
C20 B1 C38 C39 148.7(4) . . . . ?
C32 B1 C38 C39 30.0(6) . . . . ?
C26 B1 C38 C39 -90.3(5) . . . . ?
C20 B1 C38 C43 -38.2(6) . . . . ?
C32 B1 C38 C43 -156.9(4) . . . . ?
C26 B1 C38 C43 82.8(5) . . . . ?
C43 C38 C39 C40 -0.7(7) . . . . ?
B1 C38 C39 C40 172.7(4) . . . . ?
C38 C39 C40 C41 -0.6(7) . . . . ?
C39 C40 C41 C42 1.0(7) . . . . ?
C40 C41 C42 C43 0.0(8) . . . . ?
C41 C42 C43 C38 -1.5(8) . . . . ?
C39 C38 C43 C42 1.8(7) . . . . ?
B1 C38 C43 C42 -171.9(5) . . . . ?
C50 B2 C44 C49 -81.5(5) . . . . ?
C56 B2 C44 C49 158.0(4) . . . . ?
C62 B2 C44 C49 37.9(6) . . . . ?
C50 B2 C44 C45 91.9(5) . . . . ?
C56 B2 C44 C45 -28.6(6) . . . . ?
C62 B2 C44 C45 -148.7(4) . . . . ?
C49 C44 C45 C46 0.1(7) . . . . ?
B2 C44 C45 C46 -173.8(4) . . . . ?
C44 C45 C46 C47 0.4(7) . . . . ?
C45 C46 C47 C48 -0.4(7) . . . . ?
C46 C47 C48 C49 0.0(7) . . . . ?
C47 C48 C49 C44 0.6(8) . . . . ?
C45 C44 C49 C48 -0.6(7) . . . . ?
B2 C44 C49 C48 173.3(5) . . . . ?
C44 B2 C50 C55 165.8(4) . . . . ?
C56 B2 C50 C55 -74.3(5) . . . . ?
C62 B2 C50 C55 46.4(5) . . . . ?
C44 B2 C50 C51 -13.7(6) . . . . ?
C56 B2 C50 C51 106.1(5) . . . . ?
C62 B2 C50 C51 -133.1(4) . . . . ?
C55 C50 C51 C52 2.2(6) . . . . ?
B2 C50 C51 C52 -178.2(4) . . . . ?
C50 C51 C52 C53 -0.6(7) . . . . ?
C51 C52 C53 C54 -0.7(7) . . . . ?
C52 C53 C54 C55 0.3(7) . . . . ?
C51 C50 C55 C54 -2.6(7) . . . . ?
B2 C50 C55 C54 177.8(4) . . . . ?
C53 C54 C55 C50 1.5(7) . . . . ?
C50 B2 C56 C61 18.5(7) . . . . ?
C44 B2 C56 C61 137.8(5) . . . . ?
C62 B2 C56 C61 -102.2(5) . . . . ?
C50 B2 C56 C57 -165.5(4) . . . . ?
C44 B2 C56 C57 -46.2(6) . . . . ?
C62 B2 C56 C57 73.8(6) . . . . ?
C61 C56 C57 C58 -0.9(7) . . . . ?
B2 C56 C57 C58 -177.3(4) . . . . ?
C56 C57 C58 C59 1.1(8) . . . . ?
C57 C58 C59 C60 -0.3(8) . . . . ?
C58 C59 C60 C61 -0.5(8) . . . . ?
C59 C60 C61 C56 0.8(8) . . . . ?
C57 C56 C61 C60 0.0(7) . . . . ?
B2 C56 C61 C60 176.2(5) . . . . ?
C50 B2 C62 C63 43.0(6) . . . . ?
C44 B2 C62 C63 -75.7(5) . . . . ?
C56 B2 C62 C63 164.2(4) . . . . ?
C50 B2 C62 C67 -139.8(4) . . . . ?
C44 B2 C62 C67 101.4(5) . . . . ?
C56 B2 C62 C67 -18.6(6) . . . . ?
C67 C62 C63 C64 -4.0(7) . . . . ?
B2 C62 C63 C64 173.4(5) . . . . ?
C62 C63 C64 C65 1.0(8) . . . . ?
C63 C64 C65 C66 2.7(7) . . . . ?
C64 C65 C66 C67 -3.1(7) . . . . ?
C65 C66 C67 C62 -0.1(7) . . . . ?
C63 C62 C67 C66 3.6(7) . . . . ?
B2 C62 C67 C66 -173.8(4) . . . . ?
